data_2005150
loop_
_publ_author_name
'Zukerman-Schpector, J.'
'Monteiro, H. J.'

_publ_section_title
;
 Intermediates in the Synthesis of (+)-Grandisol. I
;
_journal_issue 7
_journal_name_full 'Acta Crystallographica Section C'
_journal_page_first 1767
_journal_page_last 1770
_journal_paper_doi 10.1107/S0108270196004222
_journal_volume 52
_journal_year 1996
_chemical_formula_moiety 'C15 H20 O4 S'
_chemical_formula_sum 'C15 H20 O4 S'
_chemical_formula_weight 296.381
_space_group_IT_number 2
_symmetry_cell_setting triclinic
_symmetry_space_group_name_Hall '-P 1'
_symmetry_space_group_name_H-M 'P -1'
_cell_angle_alpha 116.160(10)
_cell_angle_beta 100.760(10)
_cell_angle_gamma 90.260(10)
_cell_formula_units_Z 2
_cell_length_a 7.6400(10)
_cell_length_b 9.8420(10)
_cell_length_c 11.0590(10)
_cell_measurement_reflns_used 25
_cell_measurement_temperature 293
_cell_measurement_theta_max 19.00
_cell_measurement_theta_min 9.01
_cell_volume 729.69(16)
_computing_cell_refinement 'CAD4 Software'
_computing_data_collection 'CAD4 Software (Enraf-Nonius,1989)'
_computing_data_reduction 'CAD4 Software'
_computing_molecular_graphics 'ZORTEP (Zsolnai, 1995)'
_computing_structure_refinement 'SHELXL93 (Sheldrick, 1993)'
_computing_structure_solution 'SHELXS86 (Sheldrick, 1990)'
_diffrn_measurement_device 'Enraf-Nonius CAD4'
_diffrn_measurement_method \w/2\q
_diffrn_radiation_monochromator graphite
_diffrn_radiation_source 'fine-focus sealed tube'
_diffrn_radiation_type MoK\a
_diffrn_radiation_wavelength 0.71073
_diffrn_reflns_av_R_equivalents 0.0116
_diffrn_reflns_limit_h_max 9
_diffrn_reflns_limit_h_min 0
_diffrn_reflns_limit_k_max 11
_diffrn_reflns_limit_k_min -11
_diffrn_reflns_limit_l_max 12
_diffrn_reflns_limit_l_min -13
_diffrn_reflns_number 2770
_diffrn_reflns_theta_max 24.97
_diffrn_reflns_theta_min 2.10
_diffrn_standards_decay_% -0.9
_diffrn_standards_interval_time 30
_diffrn_standards_number 2
_exptl_absorpt_coefficient_mu 0.232
_exptl_absorpt_correction_type none
_exptl_crystal_colour colourless
_exptl_crystal_density_diffrn 1.3489
_exptl_crystal_density_meas ?
_exptl_crystal_description irregular
_exptl_crystal_F_000 316
_exptl_crystal_size_max 0.40
_exptl_crystal_size_mid 0.30
_exptl_crystal_size_min 0.20
_refine_diff_density_max 0.363
_refine_diff_density_min -0.744
_refine_ls_extinction_coef 0.026(6)
_refine_ls_extinction_method 'SHELXL93 (Sheldrick, 1993)'
_refine_ls_goodness_of_fit_all 1.084
_refine_ls_goodness_of_fit_obs 1.063
_refine_ls_hydrogen_treatment 'refxyz and one common U'
_refine_ls_matrix_type full
_refine_ls_number_parameters 243
_refine_ls_number_reflns 2563
_refine_ls_number_restraints 0
_refine_ls_restrained_S_all 1.084
_refine_ls_restrained_S_obs 1.063
_refine_ls_R_factor_all 0.0578
_refine_ls_R_factor_obs 0.0448
_refine_ls_shift/esd_max 0.000
_refine_ls_shift/esd_mean 0.000
_refine_ls_structure_factor_coef Fsqd
_refine_ls_weighting_details 'w = 1/[\s^2^(Fo^2^)+(0.0823P)^2^+0.2415P] where P=(Fo^2^+2Fc^2^)/3'
_refine_ls_weighting_scheme calc
_refine_ls_wR_factor_all 0.1304
_refine_ls_wR_factor_obs 0.1152
_reflns_number_observed 2119
_reflns_number_total 2563
_reflns_observed_criterion >2sigma(I)
_cod_data_source_file li1145.cif
_cod_data_source_block 2
_cod_depositor_comments
;
 Adding the _atom_site_type_symbol data item.

 Antanas Vaitkus,
 2017-01-17

The following automatic conversions were performed:

'_exptl_crystal_density_meas' value 'not measured' was changed to '?'
- the value is perceived as not measured.

Automatic conversion script
Id: cif_fix_values 3008 2015-01-20 13:52:24Z robertas 

The following automatic conversions were performed:

'_refine_ls_weighting_scheme' value 'calc w =
1/[\s^2^(Fo^2^)+(0.0823P)^2^+0.2415P] where P=(Fo^2^+2Fc^2^)/3' was
changed to 'calc'. New tag '_refine_ls_weighting_details' was
created. The value of the new tag was set to 'w =
1/[\s^2^(Fo^2^)+(0.0823P)^2^+0.2415P] where P=(Fo^2^+2Fc^2^)/3'.

Automatic conversion script
Id: cif_fix_values 3143 2015-03-26 13:38:13Z robertas 
;
_cod_database_code 2005150

loop_
_symmetry_equiv_pos_as_xyz
'x, y, z'
'-x, -y, -z'

loop_
_atom_site_aniso_label
_atom_site_aniso_U_11
_atom_site_aniso_U_22
_atom_site_aniso_U_33
_atom_site_aniso_U_12
_atom_site_aniso_U_13
_atom_site_aniso_U_23
S 0.0333(3) 0.0342(3) 0.0293(3) 0.0188(2) 0.0067(2) 0.0040(2)
O1 0.0449(9) 0.0434(9) 0.0362(9) 0.0194(8) 0.0026(7) -0.0043(7)
O2 0.0382(8) 0.0458(9) 0.0442(9) 0.0254(8) 0.0124(7) 0.0117(7)
O3 0.0462(9) 0.0313(8) 0.0412(9) 0.0164(7) 0.0091(7) 0.0067(7)
O4 0.0389(9) 0.0504(10) 0.0654(12) 0.0367(9) 0.0135(8) 0.0033(8)
C1 0.0321(10) 0.0316(11) 0.0262(10) 0.0182(9) 0.0055(8) 0.0037(8)
C2 0.0338(10) 0.0320(11) 0.0334(11) 0.0178(9) 0.0090(9) 0.0050(8)
C3 0.0442(12) 0.0389(12) 0.0404(13) 0.0216(11) 0.0186(10) 0.0083(10)
C4 0.0516(14) 0.0481(14) 0.0343(12) 0.0260(11) 0.0150(10) 0.0062(11)
C5 0.0426(12) 0.0364(11) 0.0301(11) 0.0234(10) 0.0070(9) 0.0059(9)
C6 0.0555(15) 0.0336(12) 0.0424(13) 0.0236(11) 0.0081(11) 0.0052(11)
C7 0.0411(12) 0.0313(11) 0.0312(11) 0.0146(9) 0.0065(9) 0.0033(9)
C8 0.0374(12) 0.0482(14) 0.0466(14) 0.0304(12) 0.0049(11) 0.0075(11)
C9 0.0476(14) 0.055(2) 0.0422(14) 0.0354(13) 0.0008(11) 0.0047(12)
C10 0.0390(11) 0.0366(11) 0.0328(11) 0.0220(10) 0.0122(9) 0.0053(9)
C11 0.063(2) 0.0394(13) 0.0341(12) 0.0214(11) 0.0145(11) 0.0114(11)
C12 0.086(2) 0.055(2) 0.0332(13) 0.0252(13) 0.0094(13) 0.0097(15)
C13 0.088(2) 0.060(2) 0.045(2) 0.0391(14) 0.0114(14) 0.015(2)
C14 0.078(2) 0.0454(15) 0.056(2) 0.0372(14) 0.0178(14) 0.0154(13)
C15 0.0588(15) 0.0379(13) 0.0385(13) 0.0230(11) 0.0138(11) 0.0053(11)

loop_
_atom_site_label
_atom_site_type_symbol
_atom_site_fract_x
_atom_site_fract_y
_atom_site_fract_z
_atom_site_U_iso_or_equiv
S S .46777(7) .78014(6) .23036(5) .0306(2)
O1 O .5526(2) .9171(2) .3475(2) .0418(4)
O2 O .5791(2) .6583(2) .1764(2) .0402(4)
O3 O .1949(2) .9623(2) .3859(2) .0395(4)
O4 O -.0754(2) .6178(2) .3171(2) .0472(5)
C1 C .2831(3) .7026(2) .2675(2) .0281(5)
C2 C .1287(3) .8065(2) .3053(2) .0316(5)
C3 C .0453(3) .7518(3) .3960(2) .0383(5)
C4 C .2039(3) .7153(3) .4781(2) .0410(6)
C5 C .3394(3) .6489(2) .3853(2) .0333(5)
C6 C .2876(4) .4832(3) .2744(3) .0417(6)
C7 C .2245(3) .5332(3) .1619(2) .0345(5)
C8 C -.0092(3) .8020(3) .1853(3) .0412(6)
C9 C .5289(4) .6826(3) .4704(3) .0445(6)
C10 C .3764(3) .8250(3) .0952(2) .0330(5)
C11 C .3331(4) .7104(3) -.0379(2) .0431(6)
C12 C .2519(4) .7439(3) -0.1427(3) .0566(7)
C13 C .2185(5) .8916(3) -0.1134(3) .0588(8)
C14 C .2640(4) 1.0055(3) .0183(3) .0537(7)
C15 C .3438(4) .9741(3) .1254(3) .0424(6)
HO3 H .272(4) .978(4) .452(3) .054(2)
HO4 H -0.171(4) .636(3) .285(3) .054(2)
H3 H -.015(4) .833(3) .448(3) .054(2)
H4 H .165(4) .641(3) .506(3) .054(2)
H'4 H .265(4) .812(3) .562(3) .054(2)
H6 H .199(4) .427(3) .287(3) .054(2)
H'6 H .395(4) .430(3) .264(3) .054(2)
H7 H .286(4) .497(3) .090(3) .054(2)
H'7 H .091(4) .515(3) .128(3) .054(2)
H8 H .049(4) .848(3) .140(3) .054(2)
H'8 H -.055(4) .701(4) .121(3) .054(2)
H"8 H -0.107(4) .860(3) .222(3) .054(2)
H9 H .571(4) .790(4) .528(3) .054(2)
H'9 H .532(4) .643(3) .528(3) .054(2)
H"9 H .612(4) .635(3) .416(3) .054(2)
H11 H .362(4) .611(3) -.059(3) .054(2)
H12 H .214(4) .658(4) -0.234(3) .054(2)
H13 H .158(4) .909(3) -0.183(3) .054(2)
H14 H .241(4) 1.113(4) .045(3) .054(2)
H15 H .371(4) 1.056(3) .215(3) .054(2)

loop_
_atom_type_symbol
_atom_type_description
_atom_type_scat_dispersion_real
_atom_type_scat_dispersion_imag
_atom_type_scat_source
O O 0.0106 0.0060 'International Tables Vol C Tables 4.2.6.8 and 6.1.1.4'
C C 0.0033 0.0016 'International Tables Vol C Tables 4.2.6.8 and 6.1.1.4'
H H 0.0000 0.0000 'International Tables Vol C Tables 4.2.6.8 and 6.1.1.4'

loop_
_geom_angle_atom_site_label_1
_geom_angle_atom_site_label_2
_geom_angle_atom_site_label_3
_geom_angle
_geom_angle_publ_flag
O1 S O2 116.82(10) yes
O1 S C10 108.57(10) yes
O2 S C10 107.17(10) yes
O1 S C1 110.88(10) yes
O2 S C1 106.59(10) yes
C10 S C1 106.28(10) yes
C7 C1 C2 115.9(2) yes
C7 C1 C5 88.7(2) yes
C2 C1 C5 107.4(2) yes
C7 C1 S 112.00(14) yes
C2 C1 S 115.72(14) yes
C5 C1 S 114.11(14) yes
O3 C2 C8 105.1(2) yes
O3 C2 C3 108.6(2) yes
C8 C2 C3 112.3(2) yes
O3 C2 C1 111.8(2) yes
C8 C2 C1 116.2(2) yes
C3 C2 C1 102.9(2) yes
O4 C3 C4 108.5(2) yes
O4 C3 C2 112.9(2) yes
C4 C3 C2 104.5(2) yes
C3 C4 C5 107.9(2) yes
C9 C5 C4 110.9(2) yes
C9 C5 C6 115.3(2) yes
C4 C5 C6 114.8(2) yes
C9 C5 C1 121.7(2) yes
C4 C5 C1 103.6(2) yes
C6 C5 C1 88.7(2) yes
C7 C6 C5 91.9(2) yes
C6 C7 C1 90.6(2) yes
C11 C10 C15 121.2(2) yes
C11 C10 S 119.3(2) yes
C15 C10 S 119.4(2) yes
C10 C11 C12 119.3(2) yes
C13 C12 C11 119.7(3) yes
C14 C13 C12 120.9(3) yes
C13 C14 C15 120.4(3) yes
C14 C15 C10 118.4(2) yes

loop_
_geom_bond_atom_site_label_1
_geom_bond_atom_site_label_2
_geom_bond_distance
_geom_bond_publ_flag
S O1 1.433(2) yes
S O2 1.444(2) yes
S C10 1.764(2) yes
S C1 1.795(2) yes
O3 C2 1.422(3) yes
O4 C3 1.423(3) yes
C1 C7 1.558(3) yes
C1 C2 1.558(3) yes
C1 C5 1.600(3) yes
C2 C8 1.516(3) yes
C2 C3 1.553(3) yes
C3 C4 1.517(3) yes
C4 C5 1.538(3) yes
C5 C9 1.518(3) yes
C5 C6 1.539(3) yes
C6 C7 1.530(3) yes
C10 C11 1.378(3) yes
C10 C15 1.389(3) yes
C11 C12 1.381(4) yes
C12 C13 1.379(4) yes
C13 C14 1.366(4) yes
C14 C15 1.387(4) yes
